data_4518552
loop_
_publ_author_name
'Wang, Zhao-Yi'
'Zhang, Li-Yi'
'Xu, Liang-Jin'
'Shi, Lin-Xi'
'Wang, Jin-Yun'
'Chen, Zhong-Ning'

_publ_section_title
;
 Elaborate Design of d<sup>8</sup>-d<sup>10</sup> Heteronuclear Phosphors
 for Ultrahigh-Efficiency Solution-Processed Organic Light-Emitting
 Diodes.
;
_journal_issue 12
_journal_name_full 'ACS applied materials &amp; interfaces'
_journal_page_first 14433
_journal_page_last 14439
_journal_paper_doi 10.1021/acsami.1c00222
_journal_volume 13
_journal_year 2021
_chemical_formula_moiety '4(C2 H3 N), C84 H68 Au2 O4 P6 Pt, 2(Cl O4)'
_chemical_formula_sum 'C92 H80 Au2 Cl2 N4 O12 P6 Pt'
_chemical_formula_weight 2279.34
_space_group_crystal_system triclinic
_space_group_IT_number 2
_space_group_name_Hall '-P 1'
_space_group_name_H-M_alt 'P -1'
_atom_sites_solution_hydrogens geom
_atom_sites_solution_primary direct
_audit_creation_date 2020-07-11
_audit_creation_method
;
Olex2 1.3
(compiled 2020.06.28 svn.raecde09e for OlexSys, GUI svn.r6132)
;
_cell_angle_alpha 87.120(2)
_cell_angle_beta 85.473(2)
_cell_angle_gamma 63.756(2)
_cell_formula_units_Z 2
_cell_length_a 13.3536(7)
_cell_length_b 13.7853(7)
_cell_length_c 26.6637(15)
_cell_measurement_reflns_used 9911
_cell_measurement_temperature 150.01
_cell_measurement_theta_max 25.37
_cell_measurement_theta_min 2.77
_cell_volume 4388.0(4)
_computing_cell_refinement 'SAINT V8.38A (Bruker, 2018)'
_computing_data_reduction 'SAINT V8.38A (Bruker, 2018)'
_computing_molecular_graphics 'Olex2 1.3 (Dolomanov et al., 2009)'
_computing_publication_material 'Olex2 1.3 (Dolomanov et al., 2009)'
_computing_structure_refinement 'XL  (Sheldrick, 2008)'
_computing_structure_solution 'XS (Sheldrick, 2008)'
_diffrn_ambient_temperature 150.01
_diffrn_measured_fraction_theta_full 0.991
_diffrn_measured_fraction_theta_max 0.988
_diffrn_measurement_device_type 'Bruker APEX-II CCD'
_diffrn_measurement_method '\f and \w scans'
_diffrn_radiation_type MoK\a
_diffrn_radiation_wavelength 0.71073
_diffrn_reflns_av_R_equivalents 0.0322
_diffrn_reflns_av_unetI/netI 0.0438
_diffrn_reflns_Laue_measured_fraction_full 0.991
_diffrn_reflns_Laue_measured_fraction_max 0.988
_diffrn_reflns_limit_h_max 15
_diffrn_reflns_limit_h_min -16
_diffrn_reflns_limit_k_max 16
_diffrn_reflns_limit_k_min -16
_diffrn_reflns_limit_l_max 32
_diffrn_reflns_limit_l_min -32
_diffrn_reflns_number 38818
_diffrn_reflns_point_group_measured_fraction_full 0.991
_diffrn_reflns_point_group_measured_fraction_max 0.988
_diffrn_reflns_theta_full 25.242
_diffrn_reflns_theta_max 25.389
_diffrn_reflns_theta_min 2.363
_diffrn_source_current 1.4
_diffrn_source_power 0.07
_diffrn_source_voltage 50.0
_diffrn_standards_number 0
_exptl_absorpt_coefficient_mu 5.159
_exptl_absorpt_correction_T_max 0.7452
_exptl_absorpt_correction_T_min 0.3120
_exptl_absorpt_correction_type multi-scan
_exptl_absorpt_process_details
;
SADABS-2016/2 (Bruker,2016/2) was used for absorption correction.
wR2(int) was 0.1208 before and 0.0551 after correction.
The Ratio of minimum to maximum transmission is 0.4187.
The \l/2 correction factor is Not present.
;
_exptl_crystal_colour 'metallic orangish orange'
_exptl_crystal_colour_lustre metallic
_exptl_crystal_colour_modifier orangish
_exptl_crystal_colour_primary orange
_exptl_crystal_density_diffrn 1.725
_exptl_crystal_description block
_exptl_crystal_F_000 2232
_exptl_crystal_size_max 0.2
_exptl_crystal_size_mid 0.15
_exptl_crystal_size_min 0.1
_refine_diff_density_max 2.776
_refine_diff_density_min -1.859
_refine_diff_density_rms 0.162
_refine_ls_extinction_method none
_refine_ls_goodness_of_fit_ref 1.029
_refine_ls_hydrogen_treatment constr
_refine_ls_matrix_type full
_refine_ls_number_parameters 1117
_refine_ls_number_reflns 15943
_refine_ls_number_restraints 103
_refine_ls_restrained_S_all 1.036
_refine_ls_R_factor_all 0.0510
_refine_ls_R_factor_gt 0.0436
_refine_ls_shift/su_max 0.002
_refine_ls_shift/su_mean 0.000
_refine_ls_structure_factor_coef Fsqd
_refine_ls_weighting_details 'w=1/[\s^2^(Fo^2^)+(0.0669P)^2^+18.7938P] where P=(Fo^2^+2Fc^2^)/3'
_refine_ls_weighting_scheme calc
_refine_ls_wR_factor_gt 0.1182
_refine_ls_wR_factor_ref 0.1241
_reflns_Friedel_coverage 0.000
_reflns_number_gt 13766
_reflns_number_total 15943
_reflns_threshold_expression 'I > 2\s(I)'
_cod_data_source_file am1c00222_si_004.cif
_cod_data_source_block complex_3
_cod_depositor_comments 'Adding full bibliography for 4518552--4518555.cif.'
_cod_database_code 4518552
_shelx_shelxl_version_number 2016/6
_shelx_space_group_comment
;
The symmetry employed for this shelxl refinement is uniquely defined
by the following loop, which should always be used as a source of
symmetry information in preference to the above space-group names.
They are only intended as comments.
;
_shelx_estimated_absorpt_t_max 0.626
_shelx_estimated_absorpt_t_min 0.425
_olex2_refinement_description
;
1. Fixed Uiso
 At 1.2 times of:
  All C(H) groups, All C(H,H) groups
 At 1.5 times of:
  All C(H,H,H) groups
2. Shared sites
{Cl2, Cl2A}
3. Restrained distances
 Cl2-O11 = Cl2-O10 = Cl2-O9 = Cl2-O12
 1.43 with sigma of 0.02
 Cl2A-O10A = Cl2A-O9A = Cl2A-O12A = Cl2A-O11A
 1.43 with sigma of 0.02
 O11-O10 = O11-O9 = O11-O12 = O10-O9 = O10-O12 = O9-O12
 2.32 with sigma of 0.02
 O10A-O9A = O10A-O12A = O10A-O11A = O9A-O12A = O9A-O11A = O12A-O11A
 2.32 with sigma of 0.02
4. Rigid bond restraints
 Cl2, O11, O10, O9, O12
 with sigma for 1-2 distances of 0.01 and sigma for 1-3 distances of 0.01
 Cl2A, O10A, O9A, O12A, O11A
 with sigma for 1-2 distances of 0.01 and sigma for 1-3 distances of 0.01
 C90, C89, N4
 with sigma for 1-2 distances of 0.01 and sigma for 1-3 distances of 0.01
5. Uiso/Uaniso restraints and constraints
Cl2 \\sim O11 \\sim O10 \\sim O9 \\sim O12: within 2A with sigma of 0.01 and
sigma for terminal atoms of 0.02 within 2A
Cl2A \\sim O10A \\sim O9A \\sim O12A \\sim O11A: within 2A with sigma of 0.01
and sigma for terminal atoms of 0.02 within 2A
C90 \\sim C89 \\sim N4: within 2A with sigma of 0.01 and sigma for terminal
atoms of 0.02 within 2A
Uanis(Cl2) = Uanis(Cl2A)
6. Others
 Sof(Cl2A)=Sof(O10A)=Sof(O9A)=Sof(O12A)=Sof(O11A)=1-FVAR(1)
 Sof(Cl2)=Sof(O11)=Sof(O10)=Sof(O9)=Sof(O12)=FVAR(1)
7.a Secondary CH2 refined with riding coordinates:
 C63(H63A,H63B), C64(H64A,H64B), C61(H61A,H61B), C62(H62A,H62B)
7.b Aromatic/amide H refined with riding coordinates:
 C32(H32), C33(H33), C34(H34), C35(H35), C38(H38), C39(H39), C40(H40),
 C41(H41), C44(H44), C45(H45), C46(H46), C47(H47), C48(H48), C59(H59), C58(H58),
  C57(H57), C56(H56), C53(H53), C52(H52), C51(H51), C50(H50), C2(H2), C3(H3),
 C4(H4), C5(H5), C8(H8), C9(H9), C10(H10), C11(H11), C18(H18), C17(H17),
 C16(H16), C15(H15), C14(H14), C29(H29), C28(H28), C27(H27), C26(H26), C23(H23),
  C22(H22), C21(H21), C20(H20), C69(H69), C71(H71), C72(H72), C81(H81),
 C79(H79), C78(H78)
7.c Idealised Me refined as rotating group:
 C87(H87A,H87B,H87C), C89(H89A,H89B,H89C), C73(H73A,H73B,H73C), C74(H74A,H74B,
 H74C), C83(H83A,H83B,H83C), C84(H84A,H84B,H84C), C85(H85A,H85B,H85C), C91(H91A,
 H91B,H91C)
;
_olex2_submission_special_instructions 'No special instructions were received'

loop_
_space_group_symop_operation_xyz
'x, y, z'
'-x, -y, -z'

loop_
_atom_site_label
_atom_site_type_symbol
_atom_site_fract_x
_atom_site_fract_y
_atom_site_fract_z
_atom_site_U_iso_or_equiv
_atom_site_adp_type
_atom_site_occupancy
_atom_site_site_symmetry_order
_atom_site_calc_flag
_atom_site_refinement_flags_posn
_atom_site_refinement_flags_adp
_atom_site_refinement_flags_occupancy
_atom_site_disorder_assembly
_atom_site_disorder_group
C88 C 0.7696(12) -0.0051(8) 0.4901(5) 0.076(4) Uani 1 1 d . . . . .
C87 C 0.6844(12) -0.0199(12) 0.4656(6) 0.122(6) Uani 1 1 d . . . . .
H87A H 0.661879 -0.068979 0.485999 0.182 Uiso 1 1 calc R U . . .
H87B H 0.714359 -0.051003 0.432314 0.182 Uiso 1 1 calc R U . . .
H87C H 0.619245 0.050121 0.461796 0.182 Uiso 1 1 calc R U . . .
N2 N 0.8343(12) 0.0078(10) 0.5086(4) 0.101(4) Uani 1 1 d . . . . .
C90 C 0.704(2) 0.086(2) 0.3208(10) 0.205(8) Uani 1 1 d . U . . .
C89 C 0.645(2) 0.1325(19) 0.2769(8) 0.190(8) Uani 1 1 d . U . . .
H89A H 0.662458 0.075915 0.252311 0.286 Uiso 1 1 calc R U . . .
H89B H 0.667537 0.187069 0.262398 0.286 Uiso 1 1 calc R U . . .
H89C H 0.564298 0.166648 0.285879 0.286 Uiso 1 1 calc R U . . .
N4 N 0.746(2) 0.048(2) 0.3603(10) 0.261(10) Uani 1 1 d . U . . .
Au1 Au 1.06319(2) 0.49832(2) 0.26854(2) 0.03035(8) Uani 1 1 d . . . . .
C63 C 0.8291(5) 0.5868(5) 0.3515(2) 0.0285(14) Uani 1 1 d . . . . .
H63A H 0.789677 0.653967 0.331558 0.034 Uiso 1 1 calc R U . . .
H63B H 0.799374 0.601541 0.386933 0.034 Uiso 1 1 calc R U . . .
Pt1 Pt 0.90794(2) 0.40763(2) 0.25515(2) 0.02414(8) Uani 1 1 d . . . . .
O1 O 1.2350(5) 0.0428(4) 0.2274(2) 0.0538(15) Uani 1 1 d . . . . .
C64 C 0.6535(5) 0.5535(5) 0.3116(2) 0.0303(14) Uani 1 1 d . . . . .
H64A H 0.645273 0.617316 0.290465 0.036 Uiso 1 1 calc R U . . .
H64B H 0.604877 0.579792 0.342790 0.036 Uiso 1 1 calc R U . . .
Au2 Au 0.74870(2) 0.32965(2) 0.23264(2) 0.02832(8) Uani 1 1 d . . . . .
P3 P 0.87828(13) 0.19184(13) 0.18233(6) 0.0274(3) Uani 1 1 d . . . . .
O2 O 1.3667(4) -0.2564(4) 0.3420(2) 0.0479(13) Uani 1 1 d . . . . .
C61 C 1.1349(5) 0.3254(6) 0.1699(3) 0.0328(15) Uani 1 1 d . . . . .
H61A H 1.161613 0.311833 0.134101 0.039 Uiso 1 1 calc R U . . .
H61B H 1.182662 0.260658 0.189621 0.039 Uiso 1 1 calc R U . . .
O3 O 0.6589(7) 0.8023(5) 0.2835(2) 0.089(3) Uani 1 1 d . . . . .
P1 P 1.15273(14) 0.44185(14) 0.19022(7) 0.0312(4) Uani 1 1 d . . . . .
C62 C 1.0093(5) 0.2035(5) 0.1689(3) 0.0306(14) Uani 1 1 d . . . . .
H62A H 1.037593 0.181354 0.133829 0.037 Uiso 1 1 calc R U . . .
H62B H 1.065871 0.153684 0.191556 0.037 Uiso 1 1 calc R U . . .
P4 P 0.60658(13) 0.46928(14) 0.27749(6) 0.0283(3) Uani 1 1 d . . . . .
O4 O 0.4999(7) 1.0795(5) 0.1607(2) 0.087(3) Uani 1 1 d . . . . .
P6 P 0.97867(14) 0.55160(15) 0.34787(7) 0.0306(4) Uani 1 1 d . . . . .
C31 C 0.4944(5) 0.5620(5) 0.2413(3) 0.0338(15) Uani 1 1 d . . . . .
P5 P 0.79941(13) 0.47957(13) 0.32814(6) 0.0261(3) Uani 1 1 d . . . . .
C32 C 0.5000(7) 0.6261(6) 0.2002(3) 0.0439(18) Uani 1 1 d . . . . .
H32 H 0.568982 0.626465 0.188700 0.053 Uiso 1 1 calc R U . . .
P2 P 0.99089(13) 0.34224(13) 0.17718(6) 0.0265(3) Uani 1 1 d . . . . .
C33 C 0.4024(8) 0.6897(7) 0.1764(3) 0.056(2) Uani 1 1 d . . . . .
H33 H 0.404616 0.732453 0.147660 0.067 Uiso 1 1 calc R U . . .
C34 C 0.3011(8) 0.6905(7) 0.1949(4) 0.058(2) Uani 1 1 d . . . . .
H34 H 0.234744 0.735205 0.178746 0.070 Uiso 1 1 calc R U . . .
C35 C 0.2952(7) 0.6282(7) 0.2360(3) 0.052(2) Uani 1 1 d . . . . .
H35 H 0.225230 0.630782 0.248134 0.062 Uiso 1 1 calc R U . . .
C36 C 0.3924(6) 0.5611(6) 0.2599(3) 0.0374(16) Uani 1 1 d . . . . .
C37 C 0.4036(5) 0.4888(6) 0.3030(3) 0.0355(16) Uani 1 1 d . . . . .
C38 C 0.3220(6) 0.4686(7) 0.3301(4) 0.054(2) Uani 1 1 d . . . . .
H38 H 0.247047 0.503684 0.320375 0.065 Uiso 1 1 calc R U . . .
C39 C 0.3470(7) 0.3994(8) 0.3704(3) 0.059(2) Uani 1 1 d . . . . .
H39 H 0.289243 0.387108 0.388290 0.070 Uiso 1 1 calc R U . . .
C40 C 0.4558(7) 0.3462(7) 0.3860(3) 0.053(2) Uani 1 1 d . . . . .
H40 H 0.472365 0.298163 0.414236 0.064 Uiso 1 1 calc R U . . .
C41 C 0.5390(6) 0.3646(7) 0.3595(3) 0.0427(18) Uani 1 1 d . . . . .
H41 H 0.613709 0.328720 0.369506 0.051 Uiso 1 1 calc R U . . .
C42 C 0.5143(5) 0.4344(6) 0.3189(3) 0.0318(14) Uani 1 1 d . . . . .
C43 C 0.7876(5) 0.3985(6) 0.3821(2) 0.0321(14) Uani 1 1 d . . . . .
C44 C 0.8367(6) 0.2866(6) 0.3809(3) 0.0385(16) Uani 1 1 d . . . . .
H44 H 0.884395 0.250089 0.352730 0.046 Uiso 1 1 calc R U . . .
C45 C 0.8165(7) 0.2277(7) 0.4208(3) 0.0465(18) Uani 1 1 d . . . . .
H45 H 0.850644 0.150934 0.420109 0.056 Uiso 1 1 calc R U . . .
C46 C 0.7463(7) 0.2813(7) 0.4616(3) 0.050(2) Uani 1 1 d . . . . .
H46 H 0.732263 0.240935 0.488836 0.060 Uiso 1 1 calc R U . . .
C47 C 0.6967(7) 0.3921(7) 0.4631(3) 0.0478(19) Uani 1 1 d . . . . .
H47 H 0.648006 0.428013 0.491119 0.057 Uiso 1 1 calc R U . . .
C48 C 0.7174(6) 0.4517(6) 0.4240(3) 0.0394(16) Uani 1 1 d . . . . .
H48 H 0.684368 0.528401 0.425420 0.047 Uiso 1 1 calc R U . . .
C60 C 0.9891(6) 0.6589(6) 0.3795(3) 0.0380(17) Uani 1 1 d . . . . .
C59 C 0.9501(7) 0.7659(7) 0.3650(3) 0.051(2) Uani 1 1 d . . . . .
H59 H 0.910411 0.792217 0.335390 0.061 Uiso 1 1 calc R U . . .
C58 C 0.9705(8) 0.8358(8) 0.3952(4) 0.068(3) Uani 1 1 d . . . . .
H58 H 0.944063 0.910270 0.386409 0.082 Uiso 1 1 calc R U . . .
C57 C 1.0301(7) 0.7936(9) 0.4380(4) 0.063(3) Uani 1 1 d . . . . .
H57 H 1.044724 0.840557 0.458007 0.075 Uiso 1 1 calc R U . . .
C56 C 1.0674(7) 0.6895(9) 0.4521(3) 0.058(2) Uani 1 1 d . . . . .
H56 H 1.107812 0.663545 0.481501 0.070 Uiso 1 1 calc R U . . .
C55 C 1.0465(6) 0.6187(7) 0.4230(3) 0.0428(19) Uani 1 1 d . . . . .
C54 C 1.0781(6) 0.5045(7) 0.4337(3) 0.0437(19) Uani 1 1 d . . . . .
C53 C 1.1342(6) 0.4408(9) 0.4748(3) 0.055(2) Uani 1 1 d . . . . .
H53 H 1.159248 0.470969 0.499494 0.065 Uiso 1 1 calc R U . . .
C52 C 1.1526(7) 0.3337(9) 0.4789(3) 0.059(2) Uani 1 1 d . . . . .
H52 H 1.188518 0.291390 0.507124 0.071 Uiso 1 1 calc R U . . .
C51 C 1.1204(7) 0.2883(8) 0.4436(3) 0.053(2) Uani 1 1 d . . . . .
H51 H 1.134140 0.214723 0.447612 0.064 Uiso 1 1 calc R U . . .
C50 C 1.0676(6) 0.3469(7) 0.4016(3) 0.0443(18) Uani 1 1 d . . . . .
H50 H 1.047483 0.313737 0.376326 0.053 Uiso 1 1 calc R U . . .
C49 C 1.0454(5) 0.4545(6) 0.3978(3) 0.0389(17) Uani 1 1 d . . . . .
C1 C 1.3008(6) 0.4035(6) 0.1779(3) 0.0398(17) Uani 1 1 d . . . . .
C2 C 1.3893(7) 0.3262(6) 0.2022(3) 0.0484(19) Uani 1 1 d . . . . .
H2 H 1.376330 0.284964 0.229358 0.058 Uiso 1 1 calc R U . . .
C3 C 1.4974(7) 0.3087(8) 0.1870(4) 0.066(3) Uani 1 1 d . . . . .
H3 H 1.559313 0.255229 0.203370 0.080 Uiso 1 1 calc R U . . .
C4 C 1.5139(7) 0.3715(8) 0.1471(4) 0.067(3) Uani 1 1 d . . . . .
H4 H 1.587926 0.359879 0.136618 0.080 Uiso 1 1 calc R U . . .
C5 C 1.4250(7) 0.4501(8) 0.1223(4) 0.056(2) Uani 1 1 d . . . . .
H5 H 1.437994 0.491887 0.095437 0.067 Uiso 1 1 calc R U . . .
C6 C 1.3153(6) 0.4667(6) 0.1378(3) 0.0424(18) Uani 1 1 d . . . . .
C7 C 1.2110(6) 0.5472(6) 0.1173(3) 0.0402(17) Uani 1 1 d . . . . .
C8 C 1.2001(8) 0.6222(8) 0.0792(3) 0.058(2) Uani 1 1 d . . . . .
H8 H 1.264493 0.625857 0.063179 0.069 Uiso 1 1 calc R U . . .
C9 C 1.0937(9) 0.6925(8) 0.0646(4) 0.067(3) Uani 1 1 d . . . . .
H9 H 1.085880 0.744513 0.038553 0.081 Uiso 1 1 calc R U . . .
C10 C 0.9978(8) 0.6875(7) 0.0879(3) 0.056(2) Uani 1 1 d . . . . .
H10 H 0.925875 0.734461 0.076929 0.067 Uiso 1 1 calc R U . . .
C11 C 1.0088(6) 0.6144(6) 0.1265(3) 0.0440(18) Uani 1 1 d . . . . .
H11 H 0.944436 0.612223 0.143284 0.053 Uiso 1 1 calc R U . . .
C12 C 1.1144(6) 0.5442(5) 0.1406(3) 0.0345(15) Uani 1 1 d . . . . .
C13 C 0.9170(6) 0.4145(5) 0.1223(2) 0.0329(15) Uani 1 1 d . . . . .
C18 C 0.8020(6) 0.4749(6) 0.1270(3) 0.0384(16) Uani 1 1 d . . . . .
H18 H 0.763354 0.482214 0.159131 0.046 Uiso 1 1 calc R U . . .
C17 C 0.7427(8) 0.5250(6) 0.0850(3) 0.050(2) Uani 1 1 d . . . . .
H17 H 0.663806 0.566722 0.088537 0.061 Uiso 1 1 calc R U . . .
C16 C 0.7976(10) 0.5144(8) 0.0385(3) 0.066(3) Uani 1 1 d . . . . .
H16 H 0.756942 0.548251 0.009841 0.079 Uiso 1 1 calc R U . . .
C15 C 0.9110(10) 0.4549(9) 0.0335(3) 0.070(3) Uani 1 1 d . . . . .
H15 H 0.949098 0.447910 0.001309 0.084 Uiso 1 1 calc R U . . .
C14 C 0.9713(7) 0.4044(7) 0.0751(3) 0.052(2) Uani 1 1 d . . . . .
H14 H 1.050102 0.362773 0.071112 0.062 Uiso 1 1 calc R U . . .
C30 C 0.9181(5) 0.0534(5) 0.2042(3) 0.0303(14) Uani 1 1 d . . . . .
C29 C 0.9744(6) 0.0015(6) 0.2465(3) 0.0419(17) Uani 1 1 d . . . . .
H29 H 0.995138 0.039557 0.269126 0.050 Uiso 1 1 calc R U . . .
C28 C 0.9999(8) -0.1062(7) 0.2552(3) 0.054(2) Uani 1 1 d . . . . .
H28 H 1.042169 -0.143889 0.282871 0.065 Uiso 1 1 calc R U . . .
C27 C 0.9641(8) -0.1592(7) 0.2237(4) 0.061(2) Uani 1 1 d . . . . .
H27 H 0.979226 -0.232409 0.230983 0.073 Uiso 1 1 calc R U . . .
C26 C 0.9065(9) -0.1078(7) 0.1818(3) 0.060(2) Uani 1 1 d . . . . .
H26 H 0.881856 -0.145164 0.160518 0.072 Uiso 1 1 calc R U . . .
C25 C 0.8850(6) -0.0001(6) 0.1711(3) 0.0410(17) Uani 1 1 d . . . . .
C24 C 0.8343(7) 0.0660(6) 0.1260(3) 0.0415(17) Uani 1 1 d . . . . .
C23 C 0.7960(9) 0.0347(8) 0.0863(4) 0.067(3) Uani 1 1 d . . . . .
H23 H 0.798272 -0.035173 0.086246 0.080 Uiso 1 1 calc R U . . .
C22 C 0.7540(10) 0.1063(8) 0.0465(4) 0.076(3) Uani 1 1 d . . . . .
H22 H 0.725179 0.085550 0.019642 0.091 Uiso 1 1 calc R U . . .
C21 C 0.7527(8) 0.2057(7) 0.0447(3) 0.056(2) Uani 1 1 d . . . . .
H21 H 0.725976 0.252214 0.016332 0.068 Uiso 1 1 calc R U . . .
C20 C 0.7906(6) 0.2387(6) 0.0843(3) 0.0416(17) Uani 1 1 d . . . . .
H20 H 0.789254 0.308210 0.083559 0.050 Uiso 1 1 calc R U . . .
C19 C 0.8303(6) 0.1696(6) 0.1248(3) 0.0336(15) Uani 1 1 d . . . . .
C65 C 0.8245(5) 0.5582(5) 0.2285(2) 0.0283(13) Uani 1 1 d . . . . .
C66 C 0.7735(6) 0.6519(6) 0.2143(2) 0.0339(15) Uani 1 1 d . . . . .
C67 C 0.7072(6) 0.7614(5) 0.1988(3) 0.0371(16) Uani 1 1 d . . . . .
C68 C 0.6455(9) 0.8393(7) 0.2349(3) 0.062(3) Uani 1 1 d . . . . .
C69 C 0.5770(10) 0.9459(7) 0.2206(3) 0.079(4) Uani 1 1 d . . . . .
H69 H 0.535404 0.998514 0.245317 0.095 Uiso 1 1 calc R U . . .
C70 C 0.5707(9) 0.9740(7) 0.1693(3) 0.063(2) Uani 1 1 d . . . . .
C71 C 0.6270(7) 0.8990(6) 0.1334(3) 0.0456(18) Uani 1 1 d . . . . .
H71 H 0.620357 0.918671 0.098751 0.055 Uiso 1 1 calc R U . . .
C72 C 0.6947(6) 0.7927(6) 0.1483(3) 0.0396(16) Uani 1 1 d . . . . .
H72 H 0.733359 0.740101 0.123199 0.048 Uiso 1 1 calc R U . . .
C73 C 0.5886(12) 0.8760(9) 0.3224(4) 0.108(5) Uani 1 1 d . . . . .
H73A H 0.512476 0.915942 0.311305 0.162 Uiso 1 1 calc R U . . .
H73B H 0.618650 0.926965 0.329059 0.162 Uiso 1 1 calc R U . . .
H73C H 0.586993 0.834771 0.353296 0.162 Uiso 1 1 calc R U . . .
C74 C 0.4815(9) 1.1139(8) 0.1099(4) 0.075(3) Uani 1 1 d . . . . .
H74A H 0.551383 1.108354 0.092699 0.112 Uiso 1 1 calc R U . . .
H74B H 0.424386 1.189198 0.108644 0.112 Uiso 1 1 calc R U . . .
H74C H 0.455900 1.067946 0.093170 0.112 Uiso 1 1 calc R U . . .
C75 C 1.0088(5) 0.2612(5) 0.2821(2) 0.0306(14) Uani 1 1 d . . . . .
C76 C 1.0786(6) 0.1721(6) 0.2952(3) 0.0370(16) Uani 1 1 d . . . . .
C77 C 1.1562(5) 0.0647(5) 0.3097(3) 0.0338(15) Uani 1 1 d . . . . .
C82 C 1.2349(6) -0.0039(6) 0.2735(3) 0.0415(17) Uani 1 1 d . . . . .
C81 C 1.3031(6) -0.1094(6) 0.2856(3) 0.0427(18) Uani 1 1 d . . . . .
H81 H 1.355942 -0.154845 0.260869 0.051 Uiso 1 1 calc R U . . .
C80 C 1.2957(6) -0.1508(6) 0.3339(3) 0.0386(16) Uani 1 1 d . . . . .
C79 C 1.2203(6) -0.0836(6) 0.3706(3) 0.0418(17) Uani 1 1 d . . . . .
H79 H 1.216623 -0.110234 0.403897 0.050 Uiso 1 1 calc R U . . .
C78 C 1.1515(6) 0.0216(6) 0.3580(3) 0.0397(17) Uani 1 1 d . . . . .
H78 H 1.098832 0.066694 0.382847 0.048 Uiso 1 1 calc R U . . .
C83 C 1.2951(9) -0.0243(9) 0.1856(4) 0.086(4) Uani 1 1 d . . . . .
H83A H 1.277982 0.019138 0.154427 0.129 Uiso 1 1 calc R U . . .
H83B H 1.272807 -0.082824 0.183814 0.129 Uiso 1 1 calc R U . . .
H83C H 1.375581 -0.055128 0.189947 0.129 Uiso 1 1 calc R U . . .
C84 C 1.3509(7) -0.3042(6) 0.3896(3) 0.052(2) Uani 1 1 d . . . . .
H84A H 1.401400 -0.381732 0.389761 0.078 Uiso 1 1 calc R U . . .
H84B H 1.273281 -0.293640 0.394314 0.078 Uiso 1 1 calc R U . . .
H84C H 1.367396 -0.269528 0.416884 0.078 Uiso 1 1 calc R U . . .
Cl1 Cl 0.55325(17) 0.76702(18) 0.46783(8) 0.0548(5) Uani 1 1 d . . . . .
O5 O 0.4640(6) 0.8487(6) 0.4429(3) 0.087(2) Uani 1 1 d . . . . .
O6 O 0.6519(6) 0.7299(6) 0.4360(3) 0.081(2) Uani 1 1 d . . . . .
O7 O 0.5704(6) 0.8084(6) 0.5129(2) 0.0730(19) Uani 1 1 d . . . . .
O8 O 0.5299(7) 0.6761(6) 0.4815(3) 0.086(2) Uani 1 1 d . . . . .
C86 C 1.3742(12) 0.1332(10) 0.3420(5) 0.088(4) Uani 1 1 d . . . . .
C85 C 1.3785(10) 0.0939(10) 0.3897(4) 0.086(3) Uani 1 1 d . . . . .
H85A H 1.454955 0.039820 0.395335 0.129 Uiso 1 1 calc R U . . .
H85B H 1.327386 0.060148 0.394921 0.129 Uiso 1 1 calc R U . . .
H85C H 1.356250 0.153097 0.413328 0.129 Uiso 1 1 calc R U . . .
N1 N 1.3635(15) 0.1690(11) 0.3014(5) 0.143(6) Uani 1 1 d . . . . .
Cl2 Cl 1.2303(2) 0.1516(2) 0.02752(9) 0.0691(6) Uani 0.609(11) 1 d D U P A 1
O11 O 1.2452(15) 0.2518(9) 0.0231(7) 0.144(6) Uani 0.609(11) 1 d D U P A 1
O10 O 1.3345(9) 0.0696(8) 0.0051(4) 0.079(4) Uani 0.609(11) 1 d D U P A 1
O9 O 1.1452(12) 0.1675(14) -0.0031(6) 0.156(7) Uani 0.609(11) 1 d D U P A 1
O12 O 1.2136(10) 0.1324(11) 0.0765(3) 0.094(4) Uani 0.609(11) 1 d D U P A 1
Cl2A Cl 1.2303(2) 0.1516(2) 0.02752(9) 0.0691(6) Uani 0.391(11) 1 d D U P A 2
O10A O 1.2404(14) 0.2302(12) 0.0537(6) 0.067(5) Uani 0.391(11) 1 d D U P A 2
O9A O 1.2961(17) 0.0450(12) 0.0505(8) 0.112(7) Uani 0.391(11) 1 d D U P A 2
O12A O 1.1135(11) 0.1621(16) 0.0383(7) 0.087(5) Uani 0.391(11) 1 d D U P A 2
O11A O 1.2499(16) 0.1478(17) -0.0226(4) 0.088(5) Uani 0.391(11) 1 d D U P A 2
C91 C 0.5118(16) 0.8096(14) 0.0313(7) 0.150(8) Uani 1 1 d . . . . .
H91A H 0.557754 0.805038 0.000132 0.225 Uiso 1 1 calc R U . . .
H91B H 0.554853 0.804377 0.060261 0.225 Uiso 1 1 calc R U . . .
H91C H 0.444456 0.878787 0.031830 0.225 Uiso 1 1 calc R U . . .
C92 C 0.4811(11) 0.7247(15) 0.0336(6) 0.111(5) Uani 1 1 d . . . . .
N3 N 0.4626(13) 0.6500(15) 0.0346(6) 0.174(8) Uani 1 1 d . . . . .

loop_
_atom_site_aniso_label
_atom_site_aniso_U_11
_atom_site_aniso_U_22
_atom_site_aniso_U_33
_atom_site_aniso_U_23
_atom_site_aniso_U_13
_atom_site_aniso_U_12
C88 0.105(10) 0.043(5) 0.060(7) -0.013(5) 0.038(7) -0.022(6)
C87 0.095(10) 0.113(11) 0.159(15) -0.075(11) 0.045(10) -0.049(9)
N2 0.132(11) 0.087(8) 0.063(7) -0.024(6) 0.027(6) -0.032(7)
C90 0.230(19) 0.215(17) 0.149(17) 0.052(14) -0.020(13) -0.083(15)
C89 0.217(19) 0.212(18) 0.142(16) 0.061(13) -0.005(13) -0.102(16)
N4 0.27(2) 0.241(19) 0.194(18) 0.042(16) -0.068(15) -0.043(17)
Au1 0.03027(14) 0.04001(15) 0.02876(15) -0.01053(11) 0.00849(10) -0.02337(12)
C63 0.034(3) 0.032(3) 0.022(3) -0.009(3) 0.008(3) -0.018(3)
Pt1 0.02290(13) 0.02812(14) 0.02483(14) -0.00655(10) 0.00539(9) -0.01483(10)
O1 0.055(3) 0.046(3) 0.040(3) 0.001(2) 0.010(3) -0.006(3)
C64 0.028(3) 0.033(3) 0.028(4) -0.006(3) 0.004(3) -0.013(3)
Au2 0.02501(13) 0.03198(14) 0.03210(15) -0.00669(10) 0.00497(10) -0.01677(11)
P3 0.0285(8) 0.0281(8) 0.0294(9) -0.0047(7) 0.0002(6) -0.0158(7)
O2 0.050(3) 0.038(3) 0.041(3) -0.004(2) 0.002(2) -0.006(2)
C61 0.032(4) 0.039(4) 0.034(4) -0.014(3) 0.013(3) -0.023(3)
O3 0.138(7) 0.042(3) 0.028(3) -0.007(3) 0.001(4) 0.013(4)
P1 0.0311(9) 0.0372(9) 0.0318(9) -0.0088(7) 0.0108(7) -0.0222(8)
C62 0.032(3) 0.031(3) 0.033(4) -0.011(3) 0.006(3) -0.018(3)
P4 0.0224(8) 0.0353(9) 0.0285(9) -0.0032(7) 0.0031(6) -0.0142(7)
O4 0.137(7) 0.038(3) 0.044(4) 0.006(3) -0.024(4) 0.002(4)
P6 0.0292(9) 0.0407(10) 0.0275(9) -0.0087(7) 0.0043(7) -0.0206(7)
C31 0.031(3) 0.036(4) 0.030(4) -0.013(3) 0.003(3) -0.011(3)
P5 0.0249(8) 0.0314(8) 0.0248(8) -0.0044(7) 0.0049(6) -0.0155(7)
C32 0.051(5) 0.040(4) 0.035(4) -0.006(3) 0.000(3) -0.014(3)
P2 0.0267(8) 0.0282(8) 0.0279(9) -0.0072(7) 0.0060(6) -0.0158(7)
C33 0.065(6) 0.046(5) 0.050(5) 0.002(4) -0.019(4) -0.016(4)
C34 0.066(6) 0.045(5) 0.058(6) -0.002(4) -0.033(5) -0.015(4)
C35 0.039(4) 0.046(5) 0.068(6) -0.016(4) -0.017(4) -0.013(4)
C36 0.035(4) 0.035(4) 0.041(4) -0.015(3) -0.005(3) -0.013(3)
C37 0.029(3) 0.046(4) 0.034(4) -0.015(3) 0.005(3) -0.018(3)
C38 0.025(4) 0.070(6) 0.072(6) -0.013(5) 0.002(4) -0.025(4)
C39 0.048(5) 0.086(7) 0.053(5) -0.008(5) 0.015(4) -0.042(5)
C40 0.052(5) 0.068(6) 0.048(5) -0.002(4) 0.005(4) -0.036(4)
C41 0.037(4) 0.064(5) 0.035(4) 0.005(4) -0.002(3) -0.030(4)
C42 0.031(3) 0.043(4) 0.028(4) -0.007(3) 0.006(3) -0.023(3)
C43 0.030(3) 0.042(4) 0.030(4) -0.003(3) 0.002(3) -0.021(3)
C44 0.033(4) 0.045(4) 0.038(4) 0.005(3) 0.001(3) -0.019(3)
C45 0.052(5) 0.045(4) 0.046(5) 0.007(4) -0.004(4) -0.025(4)
C46 0.063(5) 0.065(6) 0.032(4) 0.009(4) -0.004(4) -0.039(5)
C47 0.060(5) 0.066(5) 0.023(4) 0.002(3) 0.006(3) -0.035(4)
C48 0.046(4) 0.047(4) 0.027(4) -0.006(3) 0.002(3) -0.022(3)
C60 0.037(4) 0.051(4) 0.035(4) -0.021(3) 0.014(3) -0.028(3)
C59 0.047(5) 0.056(5) 0.060(5) -0.016(4) 0.007(4) -0.033(4)
C58 0.070(6) 0.065(6) 0.087(8) -0.034(5) 0.022(5) -0.047(5)
C57 0.048(5) 0.084(7) 0.068(6) -0.039(6) 0.013(4) -0.039(5)
C56 0.048(5) 0.090(7) 0.049(5) -0.037(5) 0.012(4) -0.040(5)
C55 0.033(4) 0.074(5) 0.031(4) -0.024(4) 0.014(3) -0.032(4)
C54 0.031(4) 0.073(6) 0.028(4) -0.017(4) 0.008(3) -0.023(4)
C53 0.037(4) 0.098(7) 0.029(4) -0.014(4) 0.002(3) -0.029(4)
C52 0.036(4) 0.084(7) 0.041(5) 0.005(5) -0.005(3) -0.013(4)
C51 0.041(4) 0.065(5) 0.042(5) 0.008(4) 0.002(3) -0.015(4)
C50 0.033(4) 0.054(5) 0.043(4) -0.002(4) 0.005(3) -0.017(3)
C49 0.025(3) 0.062(5) 0.029(4) -0.004(3) 0.003(3) -0.019(3)
C1 0.039(4) 0.047(4) 0.043(4) -0.017(3) 0.015(3) -0.029(3)
C2 0.048(5) 0.042(4) 0.063(5) -0.011(4) 0.006(4) -0.027(4)
C3 0.032(4) 0.062(6) 0.110(9) -0.027(6) 0.002(5) -0.024(4)
C4 0.039(5) 0.074(6) 0.095(8) -0.025(6) 0.022(5) -0.033(5)
C5 0.050(5) 0.070(6) 0.063(6) -0.018(5) 0.025(4) -0.043(5)
C6 0.046(4) 0.057(5) 0.038(4) -0.022(4) 0.020(3) -0.036(4)
C7 0.048(4) 0.049(4) 0.036(4) -0.008(3) 0.013(3) -0.034(4)
C8 0.058(5) 0.073(6) 0.053(5) 0.000(4) 0.013(4) -0.042(5)
C9 0.093(8) 0.065(6) 0.054(6) 0.009(5) 0.005(5) -0.046(6)
C10 0.060(5) 0.047(5) 0.056(6) -0.001(4) 0.003(4) -0.021(4)
C11 0.045(4) 0.045(4) 0.045(5) -0.003(3) 0.008(3) -0.024(4)
C12 0.039(4) 0.037(4) 0.036(4) -0.008(3) 0.012(3) -0.026(3)
C13 0.047(4) 0.035(4) 0.024(3) -0.002(3) 0.002(3) -0.026(3)
C18 0.051(4) 0.037(4) 0.029(4) -0.002(3) -0.004(3) -0.020(3)
C17 0.070(6) 0.041(4) 0.038(5) 0.004(3) -0.015(4) -0.021(4)
C16 0.103(8) 0.067(6) 0.038(5) 0.012(4) -0.022(5) -0.046(6)
C15 0.102(8) 0.099(8) 0.028(5) 0.005(5) 0.004(5) -0.063(7)
C14 0.060(5) 0.069(6) 0.033(4) -0.010(4) 0.008(4) -0.036(4)
C30 0.031(3) 0.030(3) 0.034(4) -0.002(3) 0.000(3) -0.018(3)
C29 0.055(5) 0.051(5) 0.034(4) 0.007(3) -0.007(3) -0.036(4)
C28 0.074(6) 0.053(5) 0.045(5) 0.014(4) -0.017(4) -0.038(5)
C27 0.089(7) 0.041(5) 0.063(6) 0.018(4) -0.017(5) -0.038(5)
C26 0.095(7) 0.050(5) 0.054(6) 0.002(4) -0.014(5) -0.048(5)
C25 0.053(5) 0.037(4) 0.041(4) -0.001(3) -0.005(3) -0.027(4)
C24 0.056(5) 0.040(4) 0.040(4) 0.000(3) -0.011(3) -0.030(4)
C23 0.107(8) 0.066(6) 0.057(6) 0.001(5) -0.027(5) -0.061(6)
C22 0.116(9) 0.072(7) 0.066(7) 0.009(5) -0.050(6) -0.059(6)
C21 0.070(6) 0.060(5) 0.049(5) 0.016(4) -0.030(4) -0.035(5)
C20 0.039(4) 0.042(4) 0.049(5) 0.005(3) -0.008(3) -0.022(3)
C19 0.034(4) 0.035(4) 0.037(4) -0.004(3) -0.001(3) -0.020(3)
C65 0.033(3) 0.022(3) 0.030(4) -0.002(3) 0.003(3) -0.013(3)
C66 0.036(4) 0.042(4) 0.026(4) -0.008(3) 0.007(3) -0.020(3)
C67 0.050(4) 0.028(3) 0.033(4) 0.001(3) 0.001(3) -0.017(3)
C68 0.102(7) 0.036(4) 0.027(4) -0.001(3) -0.007(4) -0.012(4)
C69 0.119(9) 0.044(5) 0.036(5) -0.004(4) -0.012(5) 0.001(5)
C70 0.082(7) 0.046(5) 0.044(5) -0.002(4) -0.007(4) -0.014(5)
C71 0.054(5) 0.044(4) 0.038(4) 0.009(3) -0.009(3) -0.021(4)
C72 0.053(4) 0.038(4) 0.031(4) -0.002(3) 0.003(3) -0.023(3)
C73 0.140(11) 0.075(8) 0.043(6) -0.022(5) -0.011(6) 0.016(7)
C74 0.089(8) 0.054(6) 0.057(6) 0.012(5) -0.021(5) -0.008(5)
C75 0.031(3) 0.030(4) 0.027(3) 0.001(3) -0.003(3) -0.010(3)
C76 0.039(4) 0.044(4) 0.033(4) -0.012(3) 0.003(3) -0.023(3)
C77 0.030(3) 0.032(4) 0.040(4) -0.007(3) -0.003(3) -0.013(3)
C82 0.041(4) 0.047(4) 0.034(4) -0.002(3) 0.002(3) -0.017(3)
C81 0.039(4) 0.044(4) 0.036(4) -0.012(3) 0.007(3) -0.010(3)
C80 0.038(4) 0.040(4) 0.037(4) -0.008(3) 0.000(3) -0.016(3)
C79 0.044(4) 0.045(4) 0.034(4) -0.005(3) 0.001(3) -0.017(3)
C78 0.038(4) 0.040(4) 0.033(4) -0.012(3) 0.005(3) -0.011(3)
C83 0.080(7) 0.080(7) 0.042(5) 0.008(5) 0.022(5) 0.012(6)
C84 0.062(5) 0.037(4) 0.050(5) 0.005(4) 0.005(4) -0.018(4)
Cl1 0.0518(12) 0.0560(12) 0.0461(12) -0.0107(9) -0.0003(9) -0.0137(10)
O5 0.079(5) 0.076(5) 0.076(5) -0.004(4) -0.020(4) -0.004(4)
O6 0.073(5) 0.095(5) 0.052(4) -0.016(4) 0.018(3) -0.017(4)
O7 0.083(5) 0.086(5) 0.051(4) -0.020(3) 0.001(3) -0.037(4)
O8 0.114(6) 0.074(5) 0.084(6) -0.003(4) 0.002(4) -0.055(5)
C86 0.125(11) 0.076(8) 0.071(8) -0.006(6) 0.005(7) -0.053(8)
C85 0.074(7) 0.095(9) 0.076(8) -0.025(7) 0.013(6) -0.026(6)
N1 0.252(19) 0.121(11) 0.092(10) 0.001(8) 0.004(10) -0.118(12)
Cl2 0.0757(15) 0.0587(13) 0.0543(13) -0.0128(11) -0.0092(11) -0.0106(11)
O11 0.166(12) 0.052(6) 0.179(14) -0.004(8) 0.057(11) -0.028(7)
O10 0.084(7) 0.060(6) 0.071(8) -0.027(6) 0.018(6) -0.012(5)
O9 0.129(10) 0.162(12) 0.100(10) -0.043(10) -0.073(9) 0.019(9)
O12 0.087(8) 0.114(10) 0.048(5) 0.015(6) 0.003(5) -0.017(7)
Cl2A 0.0757(15) 0.0587(13) 0.0543(13) -0.0128(11) -0.0092(11) -0.0106(11)
O10A 0.065(9) 0.080(9) 0.037(8) -0.032(7) -0.005(7) -0.012(7)
O9A 0.121(12) 0.084(8) 0.109(13) 0.007(9) -0.042(12) -0.020(10)
O12A 0.071(8) 0.108(12) 0.077(11) -0.015(10) 0.009(8) -0.036(8)
O11A 0.096(12) 0.126(13) 0.046(6) -0.031(7) 0.005(7) -0.053(10)
C91 0.166(17) 0.145(15) 0.181(19) 0.060(13) -0.096(14) -0.099(14)
C92 0.083(9) 0.154(14) 0.118(12) 0.074(10) -0.046(8) -0.072(10)
N3 0.156(13) 0.243(19) 0.189(16) 0.144(14) -0.119(12) -0.146(14)

loop_
_atom_type_symbol
_atom_type_description
_atom_type_scat_dispersion_real
_atom_type_scat_dispersion_imag
_atom_type_scat_source
C C 0.0033 0.0016 'International Tables Vol C Tables 4.2.6.8 and 6.1.1.4'
H H 0.0000 0.0000 'International Tables Vol C Tables 4.2.6.8 and 6.1.1.4'
Au Au -2.0133 8.8022 'International Tables Vol C Tables 4.2.6.8 and 6.1.1.4'
Cl Cl 0.1484 0.1585 'International Tables Vol C Tables 4.2.6.8 and 6.1.1.4'
N N 0.0061 0.0033 'International Tables Vol C Tables 4.2.6.8 and 6.1.1.4'
O O 0.0106 0.0060 'International Tables Vol C Tables 4.2.6.8 and 6.1.1.4'
P P 0.1023 0.0942 'International Tables Vol C Tables 4.2.6.8 and 6.1.1.4'
Pt Pt -1.7033 8.3905 'International Tables Vol C Tables 4.2.6.8 and 6.1.1.4'

loop_
_geom_angle_atom_site_label_1
_geom_angle_atom_site_label_2
_geom_angle_atom_site_label_3
_geom_angle
_geom_angle_site_symmetry_1
_geom_angle_site_symmetry_3
_geom_angle_publ_flag
N2 C88 C87 178.9(15) . . ?
C88 C87 H87A 109.5 . . ?
C88 C87 H87B 109.5 . . ?
C88 C87 H87C 109.5 . . ?
H87A C87 H87B 109.5 . . ?
H87A C87 H87C 109.5 . . ?
H87B C87 H87C 109.5 . . ?
N4 C90 C89 175(3) . . ?
C90 C89 H89A 109.5 . . ?
C90 C89 H89B 109.5 . . ?
C90 C89 H89C 109.5 . . ?
H89A C89 H89B 109.5 . . ?
H89A C89 H89C 109.5 . . ?
H89B C89 H89C 109.5 . . ?
P1 Au1 Pt1 92.17(4) . . ?
P6 Au1 Pt1 88.66(4) . . ?
P6 Au1 P1 178.29(7) . . ?
H63A C63 H63B 107.8 . . ?
P6 C63 H63A 109.0 . . ?
P6 C63 H63B 109.0 . . ?
P6 C63 P5 112.8(3) . . ?
P5 C63 H63A 109.0 . . ?
P5 C63 H63B 109.0 . . ?
Au2 Pt1 Au1 174.333(12) . . ?
P5 Pt1 Au1 94.65(4) . . ?
P5 Pt1 Au2 88.19(4) . . ?
P2 Pt1 Au1 92.07(4) . . ?
P2 Pt1 Au2 84.66(4) . . ?
P2 Pt1 P5 171.35(6) . . ?
C65 Pt1 Au1 78.44(18) . . ?
C65 Pt1 Au2 97.06(18) . . ?
C65 Pt1 P5 83.19(19) . . ?
C65 Pt1 P2 92.86(19) . . ?
C65 Pt1 C75 172.4(3) . . ?
C75 Pt1 Au1 94.12(19) . . ?
C75 Pt1 Au2 90.29(19) . . ?
C75 Pt1 P5 98.83(19) . . ?
C75 Pt1 P2 86.08(19) . . ?
C82 O1 C83 119.2(7) . . ?
H64A C64 H64B 107.8 . . ?
P4 C64 H64A 109.1 . . ?
P4 C64 H64B 109.1 . . ?
P5 C64 H64A 109.1 . . ?
P5 C64 H64B 109.1 . . ?
P5 C64 P4 112.5(3) . . ?
P3 Au2 Pt1 93.47(4) . . ?
P4 Au2 Pt1 90.92(4) . . ?
P4 Au2 P3 174.49(6) . . ?
C62 P3 Au2 112.8(2) . . ?
C30 P3 Au2 117.6(2) . . ?
C30 P3 C62 106.0(3) . . ?
C19 P3 Au2 116.5(2) . . ?
C19 P3 C62 109.5(3) . . ?
C19 P3 C30 92.4(3) . . ?
C80 O2 C84 116.8(6) . . ?
H61A C61 H61B 107.6 . . ?
P1 C61 H61A 108.7 . . ?
P1 C61 H61B 108.7 . . ?
P2 C61 H61A 108.7 . . ?
P2 C61 H61B 108.7 . . ?
P2 C61 P1 114.2(4) . . ?
C68 O3 C73 117.4(7) . . ?
C61 P1 Au1 110.8(2) . . ?
C1 P1 Au1 121.9(3) . . ?
C1 P1 C61 104.4(3) . . ?
C12 P1 Au1 116.0(2) . . ?
C12 P1 C61 109.3(3) . . ?
C12 P1 C1 92.6(3) . . ?
P3 C62 H62A 109.2 . . ?
P3 C62 H62B 109.2 . . ?
P3 C62 P2 112.0(3) . . ?
H62A C62 H62B 107.9 . . ?
P2 C62 H62A 109.2 . . ?
P2 C62 H62B 109.2 . . ?
C64 P4 Au2 114.5(2) . . ?
C31 P4 C64 105.8(3) . . ?
C31 P4 Au2 115.4(2) . . ?
C31 P4 C42 92.8(3) . . ?
C42 P4 C64 109.0(3) . . ?
C42 P4 Au2 116.9(2) . . ?
C70 O4 C74 117.2(7) . . ?
C63 P6 Au1 112.8(2) . . ?
C60 P6 Au1 121.2(2) . . ?
C60 P6 C63 105.1(3) . . ?
C60 P6 C49 92.1(4) . . ?
C49 P6 Au1 114.2(2) . . ?
C49 P6 C63 109.4(3) . . ?
C32 C31 P4 128.2(6) . . ?
C32 C31 C36 122.0(7) . . ?
C36 C31 P4 109.8(5) . . ?
C63 P5 Pt1 110.6(2) . . ?
C64 P5 C63 102.8(3) . . ?
C64 P5 Pt1 107.8(2) . . ?
C43 P5 C63 107.6(3) . . ?
C43 P5 Pt1 123.8(2) . . ?
C43 P5 C64 101.9(3) . . ?
C31 C32 H32 120.7 . . ?
C33 C32 C31 118.6(8) . . ?
C33 C32 H32 120.7 . . ?
C61 P2 Pt1 111.8(2) . . ?
C61 P2 C62 102.2(3) . . ?
C62 P2 Pt1 111.8(2) . . ?
C13 P2 Pt1 117.4(2) . . ?
C13 P2 C61 109.3(3) . . ?
C13 P2 C62 103.1(3) . . ?
C32 C33 H33 120.1 . . ?
C32 C33 C34 119.8(9) . . ?
C34 C33 H33 120.1 . . ?
C33 C34 H34 119.2 . . ?
C35 C34 C33 121.7(8) . . ?
C35 C34 H34 119.2 . . ?
C34 C35 H35 120.1 . . ?
C34 C35 C36 119.8(8) . . ?
C36 C35 H35 120.1 . . ?
C31 C36 C37 113.9(6) . . ?
C35 C36 C31 118.1(8) . . ?
C35 C36 C37 128.0(7) . . ?
C38 C37 C36 129.0(7) . . ?
C38 C37 C42 117.3(7) . . ?
C42 C37 C36 113.7(6) . . ?
C37 C38 H38 119.4 . . ?
C39 C38 C37 121.2(7) . . ?
C39 C38 H38 119.4 . . ?
C38 C39 H39 119.3 . . ?
C38 C39 C40 121.4(8) . . ?
C40 C39 H39 119.3 . . ?
C39 C40 H40 120.6 . . ?
C41 C40 C39 118.7(8) . . ?
C41 C40 H40 120.6 . . ?
C40 C41 H41 119.9 . . ?
C42 C41 C40 120.2(7) . . ?
C42 C41 H41 119.9 . . ?
C37 C42 P4 109.7(5) . . ?
C41 C42 P4 129.1(5) . . ?
C41 C42 C37 121.2(6) . . ?
C44 C43 P5 121.8(5) . . ?
C44 C43 C48 119.5(7) . . ?
C48 C43 P5 118.4(5) . . ?
C43 C44 H44 119.9 . . ?
C43 C44 C45 120.2(7) . . ?
C45 C44 H44 119.9 . . ?
C44 C45 H45 120.1 . . ?
C46 C45 C44 119.7(8) . . ?
C46 C45 H45 120.1 . . ?
C45 C46 H46 119.7 . . ?
C47 C46 C45 120.7(7) . . ?
C47 C46 H46 119.7 . . ?
C46 C47 H47 119.9 . . ?
C46 C47 C48 120.2(7) . . ?
C48 C47 H47 119.9 . . ?
C43 C48 H48 120.1 . . ?
C47 C48 C43 119.7(7) . . ?
C47 C48 H48 120.1 . . ?
C59 C60 P6 128.1(6) . . ?
C59 C60 C55 121.8(7) . . ?
C55 C60 P6 110.0(6) . . ?
C60 C59 H59 120.8 . . ?
C60 C59 C58 118.4(9) . . ?
C58 C59 H59 120.8 . . ?
C59 C58 H58 120.5 . . ?
C57 C58 C59 119.0(10) . . ?
C57 C58 H58 120.5 . . ?
C58 C57 H57 118.8 . . ?
C56 C57 C58 122.4(8) . . ?
C56 C57 H57 118.8 . . ?
C57 C56 H56 120.2 . . ?
C57 C56 C55 119.7(9) . . ?
C55 C56 H56 120.2 . . ?
C60 C55 C56 118.7(8) . . ?
C60 C55 C54 114.6(6) . . ?
C56 C55 C54 126.7(8) . . ?
C53 C54 C55 128.5(7) . . ?
C53 C54 C49 117.7(8) . . ?
C49 C54 C55 113.8(7) . . ?
C54 C53 H53 120.3 . . ?
C52 C53 C54 119.3(8) . . ?
C52 C53 H53 120.3 . . ?
C53 C52 H52 119.3 . . ?
C51 C52 C53 121.4(8) . . ?
C51 C52 H52 119.3 . . ?
C52 C51 H51 119.2 . . ?
C52 C51 C50 121.5(9) . . ?
C50 C51 H51 119.2 . . ?
C51 C50 H50 121.1 . . ?
C49 C50 C51 117.9(8) . . ?
C49 C50 H50 121.1 . . ?
C54 C49 P6 109.4(6) . . ?
C50 C49 P6 128.4(6) . . ?
C50 C49 C54 122.1(7) . . ?
C2 C1 P1 128.4(6) . . ?
C2 C1 C6 122.5(7) . . ?
C6 C1 P1 109.1(6) . . ?
C1 C2 H2 120.1 . . ?
C1 C2 C3 119.7(9) . . ?
C3 C2 H2 120.1 . . ?
C2 C3 H3 120.6 . . ?
C2 C3 C4 118.8(9) . . ?
C4 C3 H3 120.6 . . ?
C3 C4 H4 119.0 . . ?
C5 C4 C3 122.0(8) . . ?
C5 C4 H4 119.0 . . ?
C4 C5 H5 120.6 . . ?
C4 C5 C6 118.8(8) . . ?
C6 C5 H5 120.6 . . ?
C1 C6 C5 118.2(8) . . ?
C1 C6 C7 114.8(6) . . ?
C5 C6 C7 126.9(8) . . ?
C8 C7 C6 127.2(7) . . ?
C8 C7 C12 119.1(8) . . ?
C12 C7 C6 113.7(7) . . ?
C7 C8 H8 120.4 . . ?
C7 C8 C9 119.3(8) . . ?
C9 C8 H8 120.4 . . ?
C8 C9 H9 119.5 . . ?
C8 C9 C10 120.9(9) . . ?
C10 C9 H9 119.5 . . ?
C9 C10 H10 120.2 . . ?
C11 C10 C9 119.6(9) . . ?
C11 C10 H10 120.2 . . ?
C10 C11 H11 120.3 . . ?
C10 C11 C12 119.3(7) . . ?
C12 C11 H11 120.3 . . ?
C7 C12 P1 109.7(6) . . ?
C11 C12 P1 128.5(5) . . ?
C11 C12 C7 121.7(7) . . ?
C18 C13 P2 119.3(5) . . ?
C18 C13 C14 118.7(7) . . ?
C14 C13 P2 121.8(6) . . ?
C13 C18 H18 119.8 . . ?
C13 C18 C17 120.4(7) . . ?
C17 C18 H18 119.8 . . ?
C18 C17 H17 119.9 . . ?
C16 C17 C18 120.2(9) . . ?
C16 C17 H17 119.9 . . ?
C17 C16 H16 120.1 . . ?
C15 C16 C17 119.7(8) . . ?
C15 C16 H16 120.1 . . ?
C16 C15 H15 119.7 . . ?
C16 C15 C14 120.7(9) . . ?
C14 C15 H15 119.7 . . ?
C13 C14 C15 120.3(8) . . ?
C13 C14 H14 119.9 . . ?
C15 C14 H14 119.9 . . ?
C29 C30 P3 128.5(5) . . ?
C29 C30 C25 121.5(6) . . ?
C25 C30 P3 110.0(5) . . ?
C30 C29 H29 120.5 . . ?
C28 C29 C30 119.0(7) . . ?
C28 C29 H29 120.5 . . ?
C29 C28 H28 119.9 . . ?
C27 C28 C29 120.2(8) . . ?
C27 C28 H28 119.9 . . ?
C28 C27 H27 119.4 . . ?
C28 C27 C26 121.3(8) . . ?
C26 C27 H27 119.4 . . ?
C27 C26 H26 120.4 . . ?
C27 C26 C25 119.1(8) . . ?
C25 C26 H26 120.4 . . ?
C30 C25 C26 118.8(7) . . ?
C30 C25 C24 113.5(6) . . ?
C26 C25 C24 127.6(7) . . ?
C23 C24 C25 127.0(7) . . ?
C23 C24 C19 119.0(7) . . ?
C19 C24 C25 114.0(6) . . ?
C24 C23 H23 120.4 . . ?
C24 C23 C22 119.2(8) . . ?
C22 C23 H23 120.4 . . ?
C23 C22 H22 119.1 . . ?
C21 C22 C23 121.8(8) . . ?
C21 C22 H22 119.1 . . ?
C22 C21 H21 120.1 . . ?
C22 C21 C20 119.8(8) . . ?
C20 C21 H21 120.1 . . ?
C21 C20 H20 120.4 . . ?
C19 C20 C21 119.2(7) . . ?
C19 C20 H20 120.4 . . ?
C24 C19 P3 109.7(5) . . ?
C20 C19 P3 129.3(5) . . ?
C20 C19 C24 120.9(6) . . ?
C66 C65 Pt1 177.1(6) . . ?
C65 C66 C67 176.4(7) . . ?
C68 C67 C66 119.8(7) . . ?
C72 C67 C66 122.3(6) . . ?
C72 C67 C68 117.8(7) . . ?
O3 C68 C67 114.7(7) . . ?
O3 C68 C69 124.3(7) . . ?
C69 C68 C67 120.9(8) . . ?
C68 C69 H69 120.5 . . ?
C68 C69 C70 118.9(8) . . ?
C70 C69 H69 120.5 . . ?
O4 C70 C69 112.9(8) . . ?
C71 C70 O4 125.7(8) . . ?
C71 C70 C69 121.3(8) . . ?
C70 C71 H71 120.5 . . ?
C70 C71 C72 119.0(8) . . ?
C72 C71 H71 120.5 . . ?
C67 C72 C71 122.0(7) . . ?
C67 C72 H72 119.0 . . ?
C71 C72 H72 119.0 . . ?
O3 C73 H73A 109.5 . . ?
O3 C73 H73B 109.5 . . ?
O3 C73 H73C 109.5 . . ?
H73A C73 H73B 109.5 . . ?
H73A C73 H73C 109.5 . . ?
H73B C73 H73C 109.5 . . ?
O4 C74 H74A 109.5 . . ?
O4 C74 H74B 109.5 . . ?
O4 C74 H74C 109.5 . . ?
H74A C74 H74B 109.5 . . ?
H74A C74 H74C 109.5 . . ?
H74B C74 H74C 109.5 . . ?
C76 C75 Pt1 173.6(6) . . ?
C75 C76 C77 176.5(7) . . ?
C82 C77 C76 119.8(7) . . ?
C78 C77 C76 122.3(6) . . ?
C78 C77 C82 117.7(6) . . ?
O1 C82 C77 114.8(7) . . ?
O1 C82 C81 124.7(7) . . ?
C81 C82 C77 120.5(7) . . ?
C82 C81 H81 119.7 . . ?
C82 C81 C80 120.6(7) . . ?
C80 C81 H81 119.7 . . ?
O2 C80 C81 116.1(6) . . ?
O2 C80 C79 124.1(7) . . ?
C79 C80 C81 119.8(7) . . ?
C80 C79 H79 120.5 . . ?
C78 C79 C80 119.1(7) . . ?
C78 C79 H79 120.5 . . ?
C77 C78 H78 118.9 . . ?
C79 C78 C77 122.2(7) . . ?
C79 C78 H78 118.9 . . ?
O1 C83 H83A 109.5 . . ?
O1 C83 H83B 109.5 . . ?
O1 C83 H83C 109.5 . . ?
H83A C83 H83B 109.5 . . ?
H83A C83 H83C 109.5 . . ?
H83B C83 H83C 109.5 . . ?
O2 C84 H84A 109.5 . . ?
O2 C84 H84B 109.5 . . ?
O2 C84 H84C 109.5 . . ?
H84A C84 H84B 109.5 . . ?
H84A C84 H84C 109.5 . . ?
H84B C84 H84C 109.5 . . ?
O5 Cl1 O7 110.1(4) . . ?
O5 Cl1 O8 111.0(5) . . ?
O6 Cl1 O5 109.8(5) . . ?
O6 Cl1 O7 109.6(5) . . ?
O6 Cl1 O8 108.2(5) . . ?
O7 Cl1 O8 108.2(5) . . ?
N1 C86 C85 175.8(17) . . ?
C86 C85 H85A 109.5 . . ?
C86 C85 H85B 109.5 . . ?
C86 C85 H85C 109.5 . . ?
H85A C85 H85B 109.5 . . ?
H85A C85 H85C 109.5 . . ?
H85B C85 H85C 109.5 . . ?
O10 Cl2 O11 104.0(8) . . ?
O9 Cl2 O11 105.9(10) . . ?
O9 Cl2 O10 108.4(8) . . ?
O12 Cl2 O11 107.9(9) . . ?
O12 Cl2 O10 112.8(7) . . ?
O12 Cl2 O9 116.9(10) . . ?
O10A Cl2A O9A 109.5(9) . . ?
O10A Cl2A O12A 108.3(9) . . ?
O9A Cl2A O12A 100.7(10) . . ?
O11A Cl2A O10A 119.4(10) . . ?
O11A Cl2A O9A 110.4(10) . . ?
O11A Cl2A O12A 106.9(9) . . ?
H91A C91 H91B 109.5 . . ?
H91A C91 H91C 109.5 . . ?
H91B C91 H91C 109.5 . . ?
C92 C91 H91A 109.5 . . ?
C92 C91 H91B 109.5 . . ?
C92 C91 H91C 109.5 . . ?
N3 C92 C91 176(2) . . ?

loop_
_geom_bond_atom_site_label_1
_geom_bond_atom_site_label_2
_geom_bond_distance
_geom_bond_site_symmetry_2
_geom_bond_publ_flag
C88 C87 1.450(19) . ?
C88 N2 1.111(17) . ?
C87 H87A 0.9800 . ?
C87 H87B 0.9800 . ?
C87 H87C 0.9800 . ?
C90 C89 1.42(3) . ?
C90 N4 1.22(3) . ?
C89 H89A 0.9800 . ?
C89 H89B 0.9800 . ?
C89 H89C 0.9800 . ?
Au1 Pt1 2.9056(3) . ?
Au1 P1 2.3114(17) . ?
Au1 P6 2.3095(17) . ?
C63 H63A 0.9900 . ?
C63 H63B 0.9900 . ?
C63 P6 1.831(6) . ?
C63 P5 1.839(6) . ?
Pt1 Au2 2.8853(3) . ?
Pt1 P5 2.3128(16) . ?
Pt1 P2 2.3029(16) . ?
Pt1 C65 1.997(6) . ?
Pt1 C75 2.002(6) . ?
O1 C82 1.361(9) . ?
O1 C83 1.430(10) . ?
C64 H64A 0.9900 . ?
C64 H64B 0.9900 . ?
C64 P4 1.846(7) . ?
C64 P5 1.834(6) . ?
Au2 P3 2.3207(16) . ?
Au2 P4 2.3193(16) . ?
P3 C62 1.832(6) . ?
P3 C30 1.818(7) . ?
P3 C19 1.799(7) . ?
O2 C80 1.358(9) . ?
O2 C84 1.443(9) . ?
C61 H61A 0.9900 . ?
C61 H61B 0.9900 . ?
C61 P1 1.837(6) . ?
C61 P2 1.828(6) . ?
O3 C68 1.366(10) . ?
O3 C73 1.448(11) . ?
P1 C1 1.814(7) . ?
P1 C12 1.813(7) . ?
C62 H62A 0.9900 . ?
C62 H62B 0.9900 . ?
C62 P2 1.840(6) . ?
P4 C31 1.795(7) . ?
P4 C42 1.797(7) . ?
O4 C70 1.360(10) . ?
O4 C74 1.415(11) . ?
P6 C60 1.801(7) . ?
P6 C49 1.819(8) . ?
C31 C32 1.390(11) . ?
C31 C36 1.417(10) . ?
P5 C43 1.817(7) . ?
C32 H32 0.9500 . ?
C32 C33 1.390(11) . ?
P2 C13 1.821(7) . ?
C33 H33 0.9500 . ?
C33 C34 1.398(14) . ?
C34 H34 0.9500 . ?
C34 C35 1.378(13) . ?
C35 H35 0.9500 . ?
C35 C36 1.399(10) . ?
C36 C37 1.455(11) . ?
C37 C38 1.382(11) . ?
C37 C42 1.420(10) . ?
C38 H38 0.9500 . ?
C38 C39 1.359(13) . ?
C39 H39 0.9500 . ?
C39 C40 1.394(12) . ?
C40 H40 0.9500 . ?
C40 C41 1.379(11) . ?
C41 H41 0.9500 . ?
C41 C42 1.370(10) . ?
C43 C44 1.384(10) . ?
C43 C48 1.405(9) . ?
C44 H44 0.9500 . ?
C44 C45 1.388(10) . ?
C45 H45 0.9500 . ?
C45 C46 1.384(12) . ?
C46 H46 0.9500 . ?
C46 C47 1.371(12) . ?
C47 H47 0.9500 . ?
C47 C48 1.381(10) . ?
C48 H48 0.9500 . ?
C60 C59 1.375(11) . ?
C60 C55 1.395(11) . ?
C59 H59 0.9500 . ?
C59 C58 1.412(11) . ?
C58 H58 0.9500 . ?
C58 C57 1.395(15) . ?
C57 H57 0.9500 . ?
C57 C56 1.338(14) . ?
C56 H56 0.9500 . ?
C56 C55 1.407(11) . ?
C55 C54 1.458(12) . ?
C54 C53 1.409(12) . ?
C54 C49 1.408(10) . ?
C53 H53 0.9500 . ?
C53 C52 1.385(13) . ?
C52 H52 0.9500 . ?
C52 C51 1.349(13) . ?
C51 H51 0.9500 . ?
C51 C50 1.392(11) . ?
C50 H50 0.9500 . ?
C50 C49 1.379(11) . ?
C1 C2 1.375(12) . ?
C1 C6 1.401(11) . ?
C2 H2 0.9500 . ?
C2 C3 1.383(11) . ?
C3 H3 0.9500 . ?
C3 C4 1.404(15) . ?
C4 H4 0.9500 . ?
C4 C5 1.390(14) . ?
C5 H5 0.9500 . ?
C5 C6 1.409(10) . ?
C6 C7 1.469(11) . ?
C7 C8 1.381(11) . ?
C7 C12 1.403(9) . ?
C8 H8 0.9500 . ?
C8 C9 1.393(14) . ?
C9 H9 0.9500 . ?
C9 C10 1.406(13) . ?
C10 H10 0.9500 . ?
C10 C11 1.373(11) . ?
C11 H11 0.9500 . ?
C11 C12 1.381(10) . ?
C13 C18 1.384(10) . ?
C13 C14 1.384(10) . ?
C18 H18 0.9500 . ?
C18 C17 1.394(10) . ?
C17 H17 0.9500 . ?
C17 C16 1.368(13) . ?
C16 H16 0.9500 . ?
C16 C15 1.366(15) . ?
C15 H15 0.9500 . ?
C15 C14 1.389(13) . ?
C14 H14 0.9500 . ?
C30 C29 1.388(10) . ?
C30 C25 1.390(9) . ?
C29 H29 0.9500 . ?
C29 C28 1.381(11) . ?
C28 H28 0.9500 . ?
C28 C27 1.377(12) . ?
C27 H27 0.9500 . ?
C27 C26 1.386(12) . ?
C26 H26 0.9500 . ?
C26 C25 1.401(11) . ?
C25 C24 1.486(10) . ?
C24 C23 1.377(11) . ?
C24 C19 1.405(10) . ?
C23 H23 0.9500 . ?
C23 C22 1.384(13) . ?
C22 H22 0.9500 . ?
C22 C21 1.361(12) . ?
C21 H21 0.9500 . ?
C21 C20 1.384(11) . ?
C20 H20 0.9500 . ?
C20 C19 1.375(10) . ?
C65 C66 1.220(9) . ?
C66 C67 1.431(10) . ?
C67 C68 1.397(11) . ?
C67 C72 1.394(10) . ?
C68 C69 1.396(12) . ?
C69 H69 0.9500 . ?
C69 C70 1.401(13) . ?
C70 C71 1.360(12) . ?
C71 H71 0.9500 . ?
C71 C72 1.396(10) . ?
C72 H72 0.9500 . ?
C73 H73A 0.9800 . ?
C73 H73B 0.9800 . ?
C73 H73C 0.9800 . ?
C74 H74A 0.9800 . ?
C74 H74B 0.9800 . ?
C74 H74C 0.9800 . ?
C75 C76 1.223(10) . ?
C76 C77 1.436(10) . ?
C77 C82 1.407(10) . ?
C77 C78 1.400(10) . ?
C82 C81 1.370(11) . ?
C81 H81 0.9500 . ?
C81 C80 1.397(11) . ?
C80 C79 1.392(10) . ?
C79 H79 0.9500 . ?
C79 C78 1.372(10) . ?
C78 H78 0.9500 . ?
C83 H83A 0.9800 . ?
C83 H83B 0.9800 . ?
C83 H83C 0.9800 . ?
C84 H84A 0.9800 . ?
C84 H84B 0.9800 . ?
C84 H84C 0.9800 . ?
Cl1 O5 1.412(7) . ?
Cl1 O6 1.411(7) . ?
Cl1 O7 1.432(6) . ?
Cl1 O8 1.444(8) . ?
C86 C85 1.353(17) . ?
C86 N1 1.158(16) . ?
C85 H85A 0.9800 . ?
C85 H85B 0.9800 . ?
C85 H85C 0.9800 . ?
Cl2 O11 1.478(11) . ?
Cl2 O10 1.455(9) . ?
Cl2 O9 1.383(10) . ?
Cl2 O12 1.340(9) . ?
Cl2A O10A 1.379(11) . ?
Cl2A O9A 1.468(12) . ?
Cl2A O12A 1.506(12) . ?
Cl2A O11A 1.340(11) . ?
C91 H91A 0.9800 . ?
C91 H91B 0.9800 . ?
C91 H91C 0.9800 . ?
C91 C92 1.40(2) . ?
C92 N3 1.16(2) . ?

loop_
_geom_torsion_atom_site_label_1
_geom_torsion_atom_site_label_2
_geom_torsion_atom_site_label_3
_geom_torsion_atom_site_label_4
_geom_torsion
_geom_torsion_site_symmetry_1
_geom_torsion_site_symmetry_2
_geom_torsion_site_symmetry_3
_geom_torsion_site_symmetry_4
_geom_torsion_publ_flag
Au1 P1 C1 C2 56.4(8) . . . . ?
Au1 P1 C1 C6 -123.7(5) . . . . ?
Au1 P1 C12 C7 127.0(4) . . . . ?
Au1 P1 C12 C11 -50.8(7) . . . . ?
Au1 P6 C60 C59 62.7(7) . . . . ?
Au1 P6 C60 C55 -116.3(5) . . . . ?
Au1 P6 C49 C54 122.3(4) . . . . ?
Au1 P6 C49 C50 -55.4(7) . . . . ?
C63 P6 C60 C59 -66.5(7) . . . . ?
C63 P6 C60 C55 114.5(5) . . . . ?
C63 P6 C49 C54 -110.3(5) . . . . ?
C63 P6 C49 C50 72.1(7) . . . . ?
C63 P5 C43 C44 -136.4(6) . . . . ?
C63 P5 C43 C48 50.0(6) . . . . ?
Pt1 P5 C43 C44 -5.4(7) . . . . ?
Pt1 P5 C43 C48 -179.0(4) . . . . ?
Pt1 P2 C13 C18 -24.9(6) . . . . ?
Pt1 P2 C13 C14 160.0(5) . . . . ?
O1 C82 C81 C80 -178.9(7) . . . . ?
C64 P4 C31 C32 68.3(7) . . . . ?
C64 P4 C31 C36 -112.9(5) . . . . ?
C64 P4 C42 C37 110.7(5) . . . . ?
C64 P4 C42 C41 -71.3(7) . . . . ?
C64 P5 C43 C44 115.8(6) . . . . ?
C64 P5 C43 C48 -57.8(6) . . . . ?
Au2 P3 C62 P2 -21.3(4) . . . . ?
Au2 P3 C30 C29 -64.9(7) . . . . ?
Au2 P3 C30 C25 115.9(5) . . . . ?
Au2 P3 C19 C24 -116.6(5) . . . . ?
Au2 P3 C19 C20 61.4(7) . . . . ?
Au2 P4 C31 C32 -59.4(7) . . . . ?
Au2 P4 C31 C36 119.5(4) . . . . ?
Au2 P4 C42 C37 -117.6(4) . . . . ?
Au2 P4 C42 C41 60.4(7) . . . . ?
P3 C62 P2 Pt1 53.0(4) . . . . ?
P3 C62 P2 C61 172.6(4) . . . . ?
P3 C62 P2 C13 -74.0(4) . . . . ?
P3 C30 C29 C28 -177.7(6) . . . . ?
P3 C30 C25 C26 -179.0(7) . . . . ?
P3 C30 C25 C24 4.0(8) . . . . ?
O2 C80 C79 C78 -179.2(7) . . . . ?
C61 P1 C1 C2 -69.9(8) . . . . ?
C61 P1 C1 C6 110.1(5) . . . . ?
C61 P1 C12 C7 -106.9(5) . . . . ?
C61 P1 C12 C11 75.3(7) . . . . ?
C61 P2 C13 C18 -153.5(5) . . . . ?
C61 P2 C13 C14 31.4(7) . . . . ?
O3 C68 C69 C70 179.8(11) . . . . ?
P1 C61 P2 Pt1 -47.0(4) . . . . ?
P1 C61 P2 C62 -166.6(4) . . . . ?
P1 C61 P2 C13 84.6(4) . . . . ?
P1 C1 C2 C3 179.9(6) . . . . ?
P1 C1 C6 C5 179.6(6) . . . . ?
P1 C1 C6 C7 1.6(8) . . . . ?
C62 P3 C30 C29 62.3(7) . . . . ?
C62 P3 C30 C25 -116.9(5) . . . . ?
C62 P3 C19 C24 114.0(5) . . . . ?
C62 P3 C19 C20 -68.0(7) . . . . ?
C62 P2 C13 C18 98.4(6) . . . . ?
C62 P2 C13 C14 -76.7(6) . . . . ?
P4 C64 P5 C63 171.0(4) . . . . ?
P4 C64 P5 Pt1 54.1(4) . . . . ?
P4 C64 P5 C43 -77.6(4) . . . . ?
P4 C31 C32 C33 177.6(6) . . . . ?
P4 C31 C36 C35 -179.6(5) . . . . ?
P4 C31 C36 C37 0.9(7) . . . . ?
O4 C70 C71 C72 -178.4(9) . . . . ?
P6 C63 P5 Pt1 -42.6(4) . . . . ?
P6 C63 P5 C64 -157.4(4) . . . . ?
P6 C63 P5 C43 95.4(4) . . . . ?
P6 C60 C59 C58 -178.3(6) . . . . ?
P6 C60 C55 C56 177.5(5) . . . . ?
P6 C60 C55 C54 -3.1(7) . . . . ?
C31 P4 C42 C37 2.9(5) . . . . ?
C31 P4 C42 C41 -179.1(7) . . . . ?
C31 C32 C33 C34 2.0(12) . . . . ?
C31 C36 C37 C38 180.0(7) . . . . ?
C31 C36 C37 C42 1.3(8) . . . . ?
P5 C63 P6 Au1 52.9(4) . . . . ?
P5 C63 P6 C60 -173.0(4) . . . . ?
P5 C63 P6 C49 -75.3(4) . . . . ?
P5 C64 P4 Au2 -26.7(4) . . . . ?
P5 C64 P4 C31 -154.9(4) . . . . ?
P5 C64 P4 C42 106.4(4) . . . . ?
P5 C43 C44 C45 -173.4(6) . . . . ?
P5 C43 C48 C47 172.6(6) . . . . ?
C32 C31 C36 C35 -0.6(10) . . . . ?
C32 C31 C36 C37 179.9(6) . . . . ?
C32 C33 C34 C35 -1.1(13) . . . . ?
P2 C61 P1 Au1 48.0(4) . . . . ?
P2 C61 P1 C1 -179.1(4) . . . . ?
P2 C61 P1 C12 -81.0(4) . . . . ?
P2 C13 C18 C17 -175.7(6) . . . . ?
P2 C13 C14 C15 175.6(7) . . . . ?
C33 C34 C35 C36 -0.7(12) . . . . ?
C34 C35 C36 C31 1.5(10) . . . . ?
C34 C35 C36 C37 -179.1(7) . . . . ?
C35 C36 C37 C38 0.6(12) . . . . ?
C35 C36 C37 C42 -178.2(7) . . . . ?
C36 C31 C32 C33 -1.1(11) . . . . ?
C36 C37 C38 C39 -178.6(8) . . . . ?
C36 C37 C42 P4 -2.9(7) . . . . ?
C36 C37 C42 C41 178.9(6) . . . . ?
C37 C38 C39 C40 0.0(14) . . . . ?
C38 C37 C42 P4 178.3(6) . . . . ?
C38 C37 C42 C41 0.1(10) . . . . ?
C38 C39 C40 C41 -0.2(14) . . . . ?
C39 C40 C41 C42 0.3(12) . . . . ?
C40 C41 C42 P4 -178.1(6) . . . . ?
C40 C41 C42 C37 -0.3(11) . . . . ?
C42 P4 C31 C32 178.9(6) . . . . ?
C42 P4 C31 C36 -2.2(5) . . . . ?
C42 C37 C38 C39 0.1(12) . . . . ?
C43 C44 C45 C46 0.5(11) . . . . ?
C44 C43 C48 C47 -1.1(10) . . . . ?
C44 C45 C46 C47 -0.2(12) . . . . ?
C45 C46 C47 C48 -0.7(12) . . . . ?
C46 C47 C48 C43 1.4(12) . . . . ?
C48 C43 C44 C45 0.2(10) . . . . ?
C60 P6 C49 C54 -3.5(5) . . . . ?
C60 P6 C49 C50 178.9(7) . . . . ?
C60 C59 C58 C57 0.6(12) . . . . ?
C60 C55 C54 C53 -178.7(7) . . . . ?
C60 C55 C54 C49 0.5(9) . . . . ?
C59 C60 C55 C56 -1.7(10) . . . . ?
C59 C60 C55 C54 177.8(7) . . . . ?
C59 C58 C57 C56 -1.0(14) . . . . ?
C58 C57 C56 C55 -0.1(13) . . . . ?
C57 C56 C55 C60 1.3(11) . . . . ?
C57 C56 C55 C54 -178.0(7) . . . . ?
C56 C55 C54 C53 0.7(12) . . . . ?
C56 C55 C54 C49 179.8(7) . . . . ?
C55 C60 C59 C58 0.7(11) . . . . ?
C55 C54 C53 C52 177.6(7) . . . . ?
C55 C54 C49 P6 2.4(7) . . . . ?
C55 C54 C49 C50 -179.8(6) . . . . ?
C54 C53 C52 C51 1.8(12) . . . . ?
C53 C54 C49 P6 -178.4(5) . . . . ?
C53 C54 C49 C50 -0.6(10) . . . . ?
C53 C52 C51 C50 0.1(13) . . . . ?
C52 C51 C50 C49 -2.2(12) . . . . ?
C51 C50 C49 P6 179.8(6) . . . . ?
C51 C50 C49 C54 2.4(10) . . . . ?
C49 P6 C60 C59 -177.2(7) . . . . ?
C49 P6 C60 C55 3.8(5) . . . . ?
C49 C54 C53 C52 -1.5(11) . . . . ?
C1 P1 C12 C7 -0.6(5) . . . . ?
C1 P1 C12 C11 -178.4(7) . . . . ?
C1 C2 C3 C4 0.4(13) . . . . ?
C1 C6 C7 C8 177.5(8) . . . . ?
C1 C6 C7 C12 -2.1(9) . . . . ?
C2 C1 C6 C5 -0.5(11) . . . . ?
C2 C1 C6 C7 -178.4(7) . . . . ?
C2 C3 C4 C5 -0.2(14) . . . . ?
C3 C4 C5 C6 -0.3(14) . . . . ?
C4 C5 C6 C1 0.6(11) . . . . ?
C4 C5 C6 C7 178.3(8) . . . . ?
C5 C6 C7 C8 -0.2(13) . . . . ?
C5 C6 C7 C12 -179.9(7) . . . . ?
C6 C1 C2 C3 -0.1(12) . . . . ?
C6 C7 C8 C9 179.9(8) . . . . ?
C6 C7 C12 P1 1.6(8) . . . . ?
C6 C7 C12 C11 179.6(6) . . . . ?
C7 C8 C9 C10 -0.4(14) . . . . ?
C8 C7 C12 P1 -178.1(6) . . . . ?
C8 C7 C12 C11 -0.1(11) . . . . ?
C8 C9 C10 C11 1.8(14) . . . . ?
C9 C10 C11 C12 -2.4(13) . . . . ?
C10 C11 C12 P1 179.2(6) . . . . ?
C10 C11 C12 C7 1.6(11) . . . . ?
C12 P1 C1 C2 179.4(7) . . . . ?
C12 P1 C1 C6 -0.6(5) . . . . ?
C12 C7 C8 C9 -0.5(12) . . . . ?
C13 C18 C17 C16 0.4(12) . . . . ?
C18 C13 C14 C15 0.5(12) . . . . ?
C18 C17 C16 C15 -0.4(14) . . . . ?
C17 C16 C15 C14 0.4(15) . . . . ?
C16 C15 C14 C13 -0.5(14) . . . . ?
C14 C13 C18 C17 -0.5(11) . . . . ?
C30 P3 C62 P2 -151.4(4) . . . . ?
C30 P3 C19 C24 6.0(6) . . . . ?
C30 P3 C19 C20 -176.0(7) . . . . ?
C30 C29 C28 C27 -3.7(13) . . . . ?
C30 C25 C24 C23 178.5(9) . . . . ?
C30 C25 C24 C19 0.6(10) . . . . ?
C29 C30 C25 C26 1.8(12) . . . . ?
C29 C30 C25 C24 -175.2(7) . . . . ?
C29 C28 C27 C26 2.8(15) . . . . ?
C28 C27 C26 C25 0.4(15) . . . . ?
C27 C26 C25 C30 -2.7(14) . . . . ?
C27 C26 C25 C24 173.9(9) . . . . ?
C26 C25 C24 C23 1.8(15) . . . . ?
C26 C25 C24 C19 -176.1(8) . . . . ?
C25 C30 C29 C28 1.3(11) . . . . ?
C25 C24 C23 C22 -178.1(10) . . . . ?
C25 C24 C19 P3 -4.9(8) . . . . ?
C25 C24 C19 C20 176.9(7) . . . . ?
C24 C23 C22 C21 2.1(18) . . . . ?
C23 C24 C19 P3 177.0(7) . . . . ?
C23 C24 C19 C20 -1.2(12) . . . . ?
C23 C22 C21 C20 -2.3(18) . . . . ?
C22 C21 C20 C19 0.7(14) . . . . ?
C21 C20 C19 P3 -176.8(7) . . . . ?
C21 C20 C19 C24 1.0(12) . . . . ?
C19 P3 C62 P2 110.1(4) . . . . ?
C19 P3 C30 C29 173.4(7) . . . . ?
C19 P3 C30 C25 -5.8(6) . . . . ?
C19 C24 C23 C22 -0.3(15) . . . . ?
C66 C67 C68 O3 2.7(13) . . . . ?
C66 C67 C68 C69 -177.6(10) . . . . ?
C66 C67 C72 C71 177.8(7) . . . . ?
C67 C68 C69 C70 0.1(18) . . . . ?
C68 C67 C72 C71 2.8(12) . . . . ?
C68 C69 C70 O4 179.1(11) . . . . ?
C68 C69 C70 C71 2.0(18) . . . . ?
C69 C70 C71 C72 -1.7(15) . . . . ?
C70 C71 C72 C67 -0.7(12) . . . . ?
C72 C67 C68 O3 177.9(8) . . . . ?
C72 C67 C68 C69 -2.4(15) . . . . ?
C73 O3 C68 C67 -173.7(11) . . . . ?
C73 O3 C68 C69 6.6(18) . . . . ?
C74 O4 C70 C69 -175.6(11) . . . . ?
C74 O4 C70 C71 1.3(17) . . . . ?
C76 C77 C82 O1 4.7(10) . . . . ?
C76 C77 C82 C81 -174.4(7) . . . . ?
C76 C77 C78 C79 175.0(7) . . . . ?
C77 C82 C81 C80 0.1(12) . . . . ?
C82 C77 C78 C79 0.1(11) . . . . ?
C82 C81 C80 O2 179.8(7) . . . . ?
C82 C81 C80 C79 -1.7(11) . . . . ?
C81 C80 C79 C78 2.4(11) . . . . ?
C80 C79 C78 C77 -1.6(11) . . . . ?
C78 C77 C82 O1 179.8(6) . . . . ?
C78 C77 C82 C81 0.7(11) . . . . ?
C83 O1 C82 C77 -167.7(8) . . . . ?
C83 O1 C82 C81 11.4(13) . . . . ?
C84 O2 C80 C81 -172.6(7) . . . . ?
C84 O2 C80 C79 8.9(11) . . . . ?
